data_2008279
loop_
_publ_author_name
'Govindasamy, L.'
'Shanmuga Sundara Raj, S.'
'Velmurugan, D.'
'Hoong-Kun Fun'

_publ_section_title
;
 1-Cyclohexyl-5-cyclohexylaminotetrazole
;
_journal_issue 3
_journal_name_full 'Acta Crystallographica Section C'
_journal_page_first 393
_journal_page_last 395
_journal_paper_doi 10.1107/S0108270198012888
_journal_volume 55
_journal_year 1999
_chemical_formula_moiety 'C13 H23 N5'
_chemical_formula_sum 'C13 H23 N5'
_chemical_formula_weight 249.36
_chemical_name_systematic
;
4-cyclohexyl-5-cyclohexylamine-tetrazole
;
_space_group_IT_number 2
_symmetry_cell_setting triclinic
_symmetry_space_group_name_Hall '-P 1'
_symmetry_space_group_name_H-M 'P -1'
_audit_creation_method SHELXL
_cell_angle_alpha 80.32(3)
_cell_angle_beta 77.51(2)
_cell_angle_gamma 89.48(3)
_cell_formula_units_Z 2
_cell_length_a 6.039(2)
_cell_length_b 9.587(3)
_cell_length_c 12.598(6)
_cell_measurement_reflns_used 3270
_cell_measurement_temperature 293(2)
_cell_measurement_theta_max 33.22
_cell_measurement_theta_min 1.37
_cell_volume 701.7(5)
_computing_cell_refinement 'SAINT (Siemens, 1996b)'
_computing_data_collection 'SMART (Siemens, 1996a)'
_computing_data_reduction SAINT
_computing_molecular_graphics SHELXTL
_computing_publication_material 'SHELXTL and PARST (Nardelli, 1995)'
_computing_structure_refinement SHELXTL
_computing_structure_solution 'SHELXTL (Siemens, 1996c)'
_diffrn_ambient_temperature 293(2)
_diffrn_measurement_device
;
Siemens SMART CCD area detector diffractometer
;
_diffrn_measurement_method '\w scans'
_diffrn_radiation_monochromator graphite
_diffrn_radiation_source 'fine-focus sealed tube'
_diffrn_radiation_type 'Mo K\a'
_diffrn_radiation_wavelength 0.71073
_diffrn_reflns_av_R_equivalents 0.0295
_diffrn_reflns_av_sigmaI/netI 0.0542
_diffrn_reflns_limit_h_max 7
_diffrn_reflns_limit_h_min -6
_diffrn_reflns_limit_k_max 11
_diffrn_reflns_limit_k_min -11
_diffrn_reflns_limit_l_max 15
_diffrn_reflns_limit_l_min 0
_diffrn_reflns_number 4162
_diffrn_reflns_theta_max 26.00
_diffrn_reflns_theta_min 2.95
_exptl_absorpt_coefficient_mu 0.075
_exptl_absorpt_correction_type none
_exptl_crystal_colour colourless
_exptl_crystal_density_diffrn 1.180
_exptl_crystal_density_meas ?
_exptl_crystal_description block
_exptl_crystal_F_000 272
_exptl_crystal_size_max 0.38
_exptl_crystal_size_mid 0.28
_exptl_crystal_size_min 0.12
_refine_diff_density_max 0.207
_refine_diff_density_min -0.215
_refine_ls_extinction_method none
_refine_ls_goodness_of_fit_all 1.021
_refine_ls_goodness_of_fit_obs 1.104
_refine_ls_hydrogen_treatment refall
_refine_ls_matrix_type full
_refine_ls_number_parameters 255
_refine_ls_number_reflns 2707
_refine_ls_number_restraints 0
_refine_ls_restrained_S_all 1.021
_refine_ls_restrained_S_obs 1.104
_refine_ls_R_factor_all 0.0693
_refine_ls_R_factor_obs 0.0547
_refine_ls_shift/esd_max 0.000
_refine_ls_shift/esd_mean 0.000
_refine_ls_structure_factor_coef Fsqd
_refine_ls_weighting_details 'w = 1/[\s^2^(Fo^2^)+(0.1001P)^2^] where P=(Fo^2^+2Fc^2^)/3'
_refine_ls_weighting_scheme calc
_refine_ls_wR_factor_all 0.1557
_refine_ls_wR_factor_obs 0.1447
_reflns_number_observed 2057
_reflns_number_total 2707
_reflns_observed_criterion I>2\s(I)
_cod_data_source_file na1380.cif
_cod_data_source_block I
_cod_depositor_comments
;
The following automatic conversions were performed:

'_exptl_crystal_density_meas' value 'not measured' was changed to '?'
- the value is perceived as not measured.

Automatic conversion script
Id: cif_fix_values 3008 2015-01-20 13:52:24Z robertas 

The following automatic conversions were performed:

'_refine_ls_weighting_scheme' value 'calc w =
1/[\s^2^(Fo^2^)+(0.1001P)^2^] where P=(Fo^2^+2Fc^2^)/3' was changed
to 'calc'. New tag '_refine_ls_weighting_details' was created. The
value of the new tag was set to 'w = 1/[\s^2^(Fo^2^)+(0.1001P)^2^]
where P=(Fo^2^+2Fc^2^)/3'.

Automatic conversion script
Id: cif_fix_values 3143 2015-03-26 13:38:13Z robertas 
;
_cod_database_code 2008279

loop_
_symmetry_equiv_pos_as_xyz
'x, y, z'
'-x, -y, -z'

loop_
_atom_site_aniso_label
_atom_site_aniso_U_11
_atom_site_aniso_U_22
_atom_site_aniso_U_33
_atom_site_aniso_U_12
_atom_site_aniso_U_13
_atom_site_aniso_U_23
N1 0.0301(7) 0.0514(7) 0.0423(7) 0.0023(5) -0.0089(5) -0.0153(6)
C2 0.0299(7) 0.0435(8) 0.0391(8) 0.0015(6) -0.0028(6) -0.0108(6)
N3 0.0306(7) 0.0701(9) 0.0527(8) 0.0064(6) -0.0054(6) -0.0170(7)
N4 0.0326(8) 0.0827(11) 0.0631(9) 0.0079(7) -0.0123(7) -0.0181(8)
N5 0.0364(8) 0.0734(10) 0.0561(9) 0.0044(7) -0.0161(7) -0.0177(7)
N6 0.0284(7) 0.0726(10) 0.0395(7) 0.0014(6) -0.0022(6) -0.0200(6)
C7 0.0387(8) 0.0438(8) 0.0355(8) 0.0063(6) -0.0021(6) -0.0129(6)
C8 0.0530(11) 0.0658(12) 0.0448(9) -0.0084(9) -0.0088(8) -0.0154(8)
C9 0.0797(15) 0.0705(13) 0.0495(10) -0.0020(11) -0.0174(10) -0.0224(9)
C10 0.101(2) 0.083(2) 0.0412(10) -0.0014(14) -0.0147(11) -0.0067(10)
C11 0.088(2) 0.096(2) 0.0451(11) -0.0266(15) 0.0027(11) -0.0001(11)
C12 0.0636(12) 0.0561(11) 0.0507(10) -0.0115(9) -0.0084(9) -0.0089(8)
C13 0.0320(8) 0.0458(8) 0.0377(8) 0.0018(6) -0.0054(6) -0.0140(6)
C14 0.0618(12) 0.0450(9) 0.0467(10) 0.0076(8) 0.0028(8) -0.0016(7)
C15 0.0702(14) 0.0435(10) 0.0614(11) 0.0131(9) 0.0049(10) -0.0052(8)
C16 0.0734(14) 0.0511(10) 0.0526(10) 0.0039(9) 0.0042(9) -0.0199(8)
C17 0.0645(12) 0.0512(10) 0.0393(9) 0.0043(8) 0.0042(8) -0.0038(7)
C18 0.0549(11) 0.0489(10) 0.0435(9) 0.0074(8) -0.0055(7) -0.0057(7)

loop_
_atom_site_label
_atom_site_fract_x
_atom_site_fract_y
_atom_site_fract_z
_atom_site_U_iso_or_equiv
_atom_site_thermal_displace_type
_atom_site_calc_flag
_atom_site_refinement_flags
_atom_site_occupancy
_atom_site_disorder_group
_atom_site_type_symbol
N1 0.4533(2) 0.20824(14) 0.05941(10) 0.0403(3) Uani d . 1 . N
C2 0.4893(2) 0.1835(2) -0.04476(12) 0.0378(4) Uani d . 1 . C
N3 0.7093(2) 0.1619(2) -0.07907(11) 0.0509(4) Uani d . 1 . N
N4 0.8050(2) 0.1759(2) 0.00664(13) 0.0586(4) Uani d . 1 . N
N5 0.6569(2) 0.2040(2) 0.09037(12) 0.0536(4) Uani d . 1 . N
N6 0.3315(2) 0.1847(2) -0.10599(11) 0.0464(4) Uani d . 1 . N
C7 0.4017(3) 0.1700(2) -0.22213(12) 0.0395(4) Uani d . 1 . C
C8 0.2007(3) 0.1295(2) -0.26617(15) 0.0540(5) Uani d . 1 . C
C9 0.2754(4) 0.1145(2) -0.3874(2) 0.0646(5) Uani d . 1 . C
C10 0.3955(5) 0.2479(3) -0.4569(2) 0.0756(7) Uani d . 1 . C
C11 0.5934(5) 0.2900(3) -0.4116(2) 0.0803(7) Uani d . 1 . C
C12 0.5191(4) 0.3056(2) -0.29113(15) 0.0573(5) Uani d . 1 . C
C13 0.2463(2) 0.2534(2) 0.12866(12) 0.0380(4) Uani d . 1 . C
C14 0.2380(4) 0.4144(2) 0.1100(2) 0.0542(5) Uani d . 1 . C
C15 0.0233(4) 0.4626(2) 0.1809(2) 0.0618(5) Uani d . 1 . C
C16 0.0021(4) 0.4017(2) 0.3018(2) 0.0605(5) Uani d . 1 . C
C17 0.0120(4) 0.2420(2) 0.31877(14) 0.0545(5) Uani d . 1 . C
C18 0.2265(3) 0.1926(2) 0.24961(14) 0.0502(4) Uani d . 1 . C
H6A 0.189(4) 0.1706(18) -0.0740(15) 0.049(5) Uiso d . 1 . H
H7A 0.513(3) 0.093(2) -0.2260(15) 0.054(5) Uiso d . 1 . H
H8A 0.081(4) 0.206(3) -0.263(2) 0.084(7) Uiso d . 1 . H
H8B 0.123(4) 0.045(2) -0.2217(19) 0.076(6) Uiso d . 1 . H
H9A 0.387(5) 0.041(3) -0.393(2) 0.088(8) Uiso d . 1 . H
H9B 0.143(4) 0.093(3) -0.417(2) 0.083(7) Uiso d . 1 . H
H10A 0.277(5) 0.323(3) -0.459(2) 0.090(8) Uiso d . 1 . H
H10B 0.444(5) 0.235(3) -0.534(2) 0.089(7) Uiso d . 1 . H
H11A 0.714(5) 0.212(3) -0.414(2) 0.111(10) Uiso d . 1 . H
H11B 0.675(5) 0.374(3) -0.453(2) 0.105(9) Uiso d . 1 . H
H12A 0.400(4) 0.383(3) -0.279(2) 0.083(7) Uiso d . 1 . H
H12B 0.648(4) 0.328(2) -0.2585(17) 0.063(5) Uiso d . 1 . H
H13A 0.121(3) 0.2189(18) 0.1045(14) 0.051(5) Uiso d . 1 . H
H14A 0.243(4) 0.445(2) 0.031(2) 0.082(7) Uiso d . 1 . H
H14B 0.379(4) 0.449(2) 0.1285(17) 0.068(6) Uiso d . 1 . H
H15A 0.022(4) 0.562(3) 0.167(2) 0.093(8) Uiso d . 1 . H
H15B -0.110(4) 0.436(2) 0.1574(18) 0.072(7) Uiso d . 1 . H
H16A -0.140(4) 0.430(2) 0.3450(18) 0.072(6) Uiso d . 1 . H
H16B 0.136(4) 0.436(2) 0.3302(19) 0.079(7) Uiso d . 1 . H
H17A -0.128(4) 0.206(2) 0.2999(15) 0.054(5) Uiso d . 1 . H
H17B 0.003(4) 0.206(2) 0.3931(19) 0.071(6) Uiso d . 1 . H
H18A 0.360(3) 0.2234(19) 0.2705(15) 0.048(5) Uiso d . 1 . H
H18B 0.226(4) 0.083(3) 0.2622(19) 0.081(7) Uiso d . 1 . H

loop_
_atom_type_symbol
_atom_type_description
_atom_type_scat_dispersion_real
_atom_type_scat_dispersion_imag
_atom_type_scat_source
C C 0.0033 0.0016 'International Tables Vol C Tables 4.2.6.8 and 6.1.1.4'
H H 0.0000 0.0000 'International Tables Vol C Tables 4.2.6.8 and 6.1.1.4'
N N 0.0061 0.0033 'International Tables Vol C Tables 4.2.6.8 and 6.1.1.4'

loop_
_geom_angle_atom_site_label_1
_geom_angle_atom_site_label_2
_geom_angle_atom_site_label_3
_geom_angle
_geom_angle_publ_flag
C2 N1 N5 108.20(10) yes
C2 N1 C13 129.30(10) yes
N5 N1 C13 121.90(10) yes
N3 C2 N1 108.50(10) yes
N3 C2 N6 125.40(10) yes
N1 C2 N6 126.10(10) yes
C2 N3 N4 105.50(10) yes
N5 N4 N3 111.90(10) yes
N4 N5 N1 105.80(10) yes
C2 N6 C7 119.46(13) ?
C2 N6 H6A 120.1(12) ?
C7 N6 H6A 118.2(12) ?
N6 C7 C8 110.93(13) ?
N6 C7 C12 110.77(13) ?
C8 C7 C12 110.82(15) ?
N6 C7 H7A 106.9(11) ?
C8 C7 H7A 109.0(10) ?
C12 C7 H7A 108.3(11) ?
C7 C8 C9 110.6(2) ?
C7 C8 H8A 111.2(13) ?
C9 C8 H8A 106.5(14) ?
C7 C8 H8B 111.2(13) ?
C9 C8 H8B 112.1(13) ?
H8A C8 H8B 105.(2) ?
C10 C9 C8 111.7(2) ?
C10 C9 H9A 105.9(15) ?
C8 C9 H9A 107.8(15) ?
C10 C9 H9B 109.2(14) ?
C8 C9 H9B 110.2(15) ?
H9A C9 H9B 112.(2) ?
C9 C10 C11 111.1(2) ?
C9 C10 H10A 106.6(15) ?
C11 C10 H10A 113.1(14) ?
C9 C10 H10B 110.0(14) ?
C11 C10 H10B 111.6(15) ?
H10A C10 H10B 104.(2) ?
C10 C11 C12 111.5(2) ?
C10 C11 H11A 110.5(16) ?
C12 C11 H11A 105.8(16) ?
C10 C11 H11B 114.1(17) ?
C12 C11 H11B 109.9(16) ?
H11A C11 H11B 104.(3) ?
C11 C12 C7 110.8(2) ?
C11 C12 H12A 112.7(13) ?
C7 C12 H12A 104.8(14) ?
C11 C12 H12B 112.9(12) ?
C7 C12 H12B 107.8(12) ?
H12A C12 H12B 107.4(18) ?
N1 C13 C18 111.68(13) ?
N1 C13 C14 110.18(13) ?
C18 C13 C14 111.46(14) ?
N1 C13 H13A 106.8(11) ?
C18 C13 H13A 109.1(11) ?
C14 C13 H13A 107.5(11) ?
C15 C14 C13 110.72(15) ?
C15 C14 H14A 111.4(14) ?
C13 C14 H14A 106.4(13) ?
C15 C14 H14B 112.3(12) ?
C13 C14 H14B 106.0(12) ?
H14A C14 H14B 109.6(18) ?
C16 C15 C14 111.4(2) ?
C16 C15 H15A 113.5(15) ?
C14 C15 H15A 108.6(16) ?
C16 C15 H15B 109.3(13) ?
C14 C15 H15B 111.0(14) ?
H15A C15 H15B 103.(2) ?
C17 C16 C15 110.8(2) ?
C17 C16 H16A 110.1(12) ?
C15 C16 H16A 109.9(13) ?
C17 C16 H16B 106.0(13) ?
C15 C16 H16B 110.6(13) ?
H16A C16 H16B 109.4(18) ?
C16 C17 C18 111.9(2) ?
C16 C17 H17A 107.2(11) ?
C18 C17 H17A 111.6(11) ?
C16 C17 H17B 110.3(13) ?
C18 C17 H17B 109.6(14) ?
H17A C17 H17B 106.2(17) ?
C13 C18 C17 110.32(15) ?
C13 C18 H18A 107.4(11) ?
C17 C18 H18A 111.4(11) ?
C13 C18 H18B 111.2(13) ?
C17 C18 H18B 109.7(14) ?
H18A C18 H18B 106.9(17) ?

loop_
_geom_bond_atom_site_label_1
_geom_bond_atom_site_label_2
_geom_bond_site_symmetry_2
_geom_bond_distance
_geom_bond_publ_flag
N1 C2 . 1.344(2) yes
N1 N5 . 1.366(2) yes
N1 C13 . 1.469(2) yes
C2 N3 . 1.331(2) yes
C2 N6 . 1.348(2) yes
N3 N4 . 1.356(2) yes
N4 N5 . 1.292(2) yes
N6 C7 . 1.463(2) yes
N6 H6A . 0.87(2) ?
C7 C8 . 1.518(2) ?
C7 C12 . 1.522(2) ?
C7 H7A . 1.00(2) ?
C8 C9 . 1.527(3) ?
C8 H8A . 1.03(3) ?
C8 H8B . 0.96(2) ?
C9 C10 . 1.514(3) ?
C9 H9A . 0.98(3) ?
C9 H9B . 0.99(2) ?
C10 C11 . 1.516(3) ?
C10 H10A . 1.01(3) ?
C10 H10B . 0.98(3) ?
C11 C12 . 1.519(3) ?
C11 H11A . 1.04(3) ?
C11 H11B . 0.95(3) ?
C12 H12A . 1.04(3) ?
C12 H12B . 1.00(2) ?
C13 C18 . 1.517(2) ?
C13 C14 . 1.523(2) ?
C13 H13A . 0.95(2) ?
C14 C15 . 1.523(3) ?
C14 H14A . 0.98(2) ?
C14 H14B . 1.00(2) ?
C15 C16 . 1.516(3) ?
C15 H15A . 0.94(3) ?
C15 H15B . 0.97(2) ?
C16 C17 . 1.513(3) ?
C16 H16A . 0.97(2) ?
C16 H16B . 1.03(2) ?
C17 C18 . 1.517(3) ?
C17 H17A . 1.01(2) ?
C17 H17B . 0.93(2) ?
C18 H18A . 0.96(2) ?
C18 H18B . 1.03(2) ?

loop_
_geom_hbond_atom_site_label_D
_geom_hbond_atom_site_label_H
_geom_hbond_atom_site_label_A
_geom_hbond_site_symmetry_A
_geom_hbond_distance_DH
_geom_hbond_distance_HA
_geom_hbond_distance_DA
_geom_hbond_angle_DHA
_geom_hbond_publ_flag
N6 H6A N4 1_455 0.87(2) 2.32(2) 3.185(2) 170(2) yes
C13 H13A N4 1_455 0.95(2) 2.56(2) 3.494(3) 167(2) yes

loop_
_geom_torsion_atom_site_label_1
_geom_torsion_atom_site_label_2
_geom_torsion_atom_site_label_3
_geom_torsion_atom_site_label_4
_geom_torsion
N5 N1 C2 N3 0.9(2)
C13 N1 C2 N3 172.35(14)
N5 N1 C2 N6 -177.12(15)
C13 N1 C2 N6 -5.7(3)
N1 C2 N3 N4 -0.7(2)
N6 C2 N3 N4 177.3(2)
C2 N3 N4 N5 0.3(2)
N3 N4 N5 N1 0.3(2)
C2 N1 N5 N4 -0.7(2)
C13 N1 N5 N4 -172.93(14)
N3 C2 N6 C7 -3.9(2)
N1 C2 N6 C7 173.76(14)
C2 N6 C7 C8 162.8(2)
C2 N6 C7 C12 -73.7(2)
N6 C7 C8 C9 179.9(2)
C12 C7 C8 C9 56.4(2)
C7 C8 C9 C10 -55.8(3)
C8 C9 C10 C11 54.9(3)
C9 C10 C11 C12 -55.1(3)
C8 C7 C12 C11 -56.8(2)
C10 C11 C12 C7 56.0(3)
N6 C7 C12 C11 179.6(2)
C8 C7 C12 C11 -56.8(2)
C2 N1 C13 C18 147.6(2)
N5 N1 C13 C18 -42.0(2)
C2 N1 C13 C14 -87.9(2)
N5 N1 C13 C14 82.5(2)
N1 C13 C14 C15 179.7(2)
C18 C13 C14 C15 -55.8(2)
C13 C14 C15 C16 55.4(3)
C14 C15 C16 C17 -55.5(3)
C15 C16 C17 C18 56.1(3)
N1 C13 C18 C17 179.65(14)
C14 C13 C18 C17 55.9(2)
C16 C17 C18 C13 -56.2(2)

loop_
_cod_related_entry_id
_cod_related_entry_database
_cod_related_entry_code
1 ChemSpider 1548842
